data_4029776
loop_
_publ_author_name
'Long, Sihui'
'Muthusamy, Venkatraj'
'Willis, Peter G.'
'Parkin, Sean'
'Cammers, Arthur'

_publ_section_title
;
 Inversion symmetry and local vs. dispersive interactions in the
 nucleation of hydrogen bonded cyclic n-mer and tape of
 imidazolecarboxamidines.
;
_journal_name_full 'Beilstein journal of organic chemistry'
_journal_page_first 23
_journal_paper_doi 10.3762/bjoc.4.23
_journal_volume 4
_journal_year 2008
_chemical_formula_sum 'C17 H28 N4'
_chemical_formula_weight 288.43
_chemical_name_systematic
; 
 ? 
;
_space_group_IT_number 15
_symmetry_cell_setting monoclinic
_symmetry_space_group_name_Hall '-C 2yc'
_symmetry_space_group_name_H-M 'C 1 2/c 1'
_atom_sites_solution_hydrogens geom
_atom_sites_solution_primary direct
_atom_sites_solution_secondary difmap
_audit_creation_method SHELXL-97
_cell_angle_alpha 90.00
_cell_angle_beta 125.5810(11)
_cell_angle_gamma 90.00
_cell_formula_units_Z 8
_cell_length_a 33.1028(5)
_cell_length_b 6.16430(10)
_cell_length_c 20.2723(4)
_cell_measurement_reflns_used 4186
_cell_measurement_temperature 90.0(2)
_cell_measurement_theta_max 27.48
_cell_measurement_theta_min 1.00
_cell_volume 3364.33(11)
_computing_cell_refinement 'SCALEPACK (Otwinowski & Minor, 1997)'
_computing_data_collection 'COLLECT (Nonius, 1998)'
_computing_data_reduction 'DENZO-SMN (Otwinowski & Minor, 1997)'
_computing_molecular_graphics 'XP in SHELXTL (Sheldrick, 1994)'
_computing_publication_material
; 
SHELX97-2 (Sheldrick, 1997) and local procedures 
;
_computing_structure_refinement 'SHELXL-97 (Sheldrick, 1997)'
_computing_structure_solution 'SHELXS-97 (Sheldrick, 1990)'
_diffrn_ambient_temperature 90.0(2)
_diffrn_detector_area_resol_mean 18
_diffrn_measured_fraction_theta_full 1.000
_diffrn_measured_fraction_theta_max 1.000
_diffrn_measurement_device_type 'Nonius KappaCCD diffractometer'
_diffrn_measurement_method '\w scans at fixed \c = 55\%'
_diffrn_radiation_monochromator graphite
_diffrn_radiation_source 'fine-focus sealed tube'
_diffrn_radiation_type MoK\a
_diffrn_radiation_wavelength 0.71073
_diffrn_reflns_av_R_equivalents 0.0392
_diffrn_reflns_av_sigmaI/netI 0.0516
_diffrn_reflns_limit_h_max 38
_diffrn_reflns_limit_h_min -37
_diffrn_reflns_limit_k_max 7
_diffrn_reflns_limit_k_min -7
_diffrn_reflns_limit_l_max 23
_diffrn_reflns_limit_l_min -24
_diffrn_reflns_number 5633
_diffrn_reflns_theta_full 25.00
_diffrn_reflns_theta_max 25.00
_diffrn_reflns_theta_min 1.51
_exptl_absorpt_coefficient_mu 0.069
_exptl_absorpt_correction_type none
_exptl_crystal_density_diffrn 1.139
_exptl_crystal_density_method 'not measured'
_exptl_crystal_F_000 1264
_exptl_crystal_size_max 0.40
_exptl_crystal_size_mid 0.30
_exptl_crystal_size_min 0.15
_refine_diff_density_max .245
_refine_diff_density_min -.224
_refine_diff_density_rms .051
_refine_ls_extinction_method none
_refine_ls_goodness_of_fit_ref 1.028
_refine_ls_hydrogen_treatment constr
_refine_ls_matrix_type full
_refine_ls_number_parameters 191
_refine_ls_number_reflns 2968
_refine_ls_number_restraints 0
_refine_ls_restrained_S_all 1.028
_refine_ls_R_factor_all 0.0890
_refine_ls_R_factor_gt 0.0516
_refine_ls_shift/su_max 0.002
_refine_ls_shift/su_mean 0.000
_refine_ls_structure_factor_coef Fsqd
_refine_ls_weighting_details 'calc w=1/[\s^2^(Fo^2^)+(0.0841P)^2^] where P=(Fo^2^+2Fc^2^)/3'
_refine_ls_weighting_scheme calc
_refine_ls_wR_factor_gt 0.1242
_refine_ls_wR_factor_ref 0.1436
_reflns_number_gt 1945
_reflns_number_total 2968
_reflns_threshold_expression >2\s(I)
_cod_data_source_file 6c_Ci.cif
_cod_data_source_block k05202
_cod_original_cell_volume 3364.33(10)
_cod_original_sg_symbol_H-M 'C 2/c'
_cod_database_code 4029776

loop_
_symmetry_equiv_pos_as_xyz
'x, y, z'
'-x, y, -z+1/2'
'x+1/2, y+1/2, z'
'-x+1/2, y+1/2, -z+1/2'
'-x, -y, -z'
'x, -y, z-1/2'
'-x+1/2, -y+1/2, -z'
'x+1/2, -y+1/2, z-1/2'

loop_
_atom_site_label
_atom_site_type_symbol
_atom_site_fract_x
_atom_site_fract_y
_atom_site_fract_z
_atom_site_U_iso_or_equiv
_atom_site_adp_type
_atom_site_occupancy
_atom_site_symmetry_multiplicity
_atom_site_calc_flag
_atom_site_refinement_flags
N1 N 0.56905(5) 0.1417(3) 0.53260(8) 0.0234(4) Uani 1 1 d .
C2 C 0.55446(7) -0.0687(3) 0.51360(11) 0.0255(5) Uani 1 1 d .
N3 N 0.52722(6) -0.1006(3) 0.43416(9) 0.0290(4) Uani 1 1 d .
C4 C 0.52569(7) 0.0995(3) 0.40196(11) 0.0315(5) Uani 1 1 d .
H4 H 0.5089 0.1275 0.3457 0.038 Uiso 1 1 calc R
C5 C 0.55112(7) 0.2500(3) 0.46091(11) 0.0276(5) Uani 1 1 d .
H5 H 0.5557 0.3986 0.4544 0.033 Uiso 1 1 calc R
C6 C 0.56950(8) -0.2380(3) 0.57561(12) 0.0339(5) Uani 1 1 d .
H6A H 0.5448 -0.3548 0.5522 0.051 Uiso 1 1 calc R
H6B H 0.5717 -0.1745 0.6220 0.051 Uiso 1 1 calc R
H6C H 0.6019 -0.2969 0.5937 0.051 Uiso 1 1 calc R
C7 C 0.60192(7) 0.2271(3) 0.61434(10) 0.0227(5) Uani 1 1 d .
N8 N 0.64814(6) 0.2578(2) 0.65003(9) 0.0249(4) Uani 1 1 d .
C9 C 0.67224(7) 0.1982(3) 0.61087(11) 0.0246(5) Uani 1 1 d .
H9 H 0.6474 0.1289 0.5573 0.030 Uiso 1 1 calc R
C10 C 0.69343(7) 0.3997(3) 0.59802(11) 0.0282(5) Uani 1 1 d .
H10A H 0.6659 0.4983 0.5597 0.034 Uiso 1 1 calc R
H10B H 0.7152 0.4770 0.6503 0.034 Uiso 1 1 calc R
C11 C 0.72311(7) 0.3431(3) 0.56481(12) 0.0330(5) Uani 1 1 d .
H11A H 0.7006 0.2801 0.5099 0.040 Uiso 1 1 calc R
H11B H 0.7378 0.4769 0.5602 0.040 Uiso 1 1 calc R
C12 C 0.76418(7) 0.1823(3) 0.61947(12) 0.0349(5) Uani 1 1 d .
H12A H 0.7885 0.2509 0.6727 0.042 Uiso 1 1 calc R
H12B H 0.7817 0.1426 0.5949 0.042 Uiso 1 1 calc R
C13 C 0.74351(7) -0.0212(3) 0.63197(12) 0.0317(5) Uani 1 1 d .
H13A H 0.7712 -0.1192 0.6704 0.038 Uiso 1 1 calc R
H13B H 0.7218 -0.0985 0.5797 0.038 Uiso 1 1 calc R
C14 C 0.71377(7) 0.0367(3) 0.66529(11) 0.0281(5) Uani 1 1 d .
H14A H 0.7364 0.0999 0.7202 0.034 Uiso 1 1 calc R
H14B H 0.6992 -0.0970 0.6703 0.034 Uiso 1 1 calc R
N15 N 0.57735(6) 0.2689(2) 0.64780(9) 0.0247(4) Uani 1 1 d .
H15 H 0.5447 0.2668 0.6167 0.030 Uiso 1 1 calc R
C16 C 0.60357(7) 0.3175(3) 0.73420(10) 0.0251(5) Uani 1 1 d .
H16 H 0.6300 0.4270 0.7497 0.030 Uiso 1 1 calc R
C17 C 0.62807(8) 0.1159(3) 0.78579(11) 0.0335(5) Uani 1 1 d .
H17A H 0.6533 0.0617 0.7782 0.040 Uiso 1 1 calc R
H17B H 0.6027 0.0012 0.7675 0.040 Uiso 1 1 calc R
C18 C 0.65287(8) 0.1615(4) 0.87536(11) 0.0384(6) Uani 1 1 d .
H18A H 0.6667 0.0251 0.9066 0.046 Uiso 1 1 calc R
H18B H 0.6807 0.2645 0.8953 0.046 Uiso 1 1 calc R
C19 C 0.61598(8) 0.2563(4) 0.88873(13) 0.0477(7) Uani 1 1 d .
H19A H 0.6332 0.2920 0.9469 0.057 Uiso 1 1 calc R
H19B H 0.5900 0.1474 0.8739 0.057 Uiso 1 1 calc R
C20 C 0.59192(9) 0.4594(4) 0.83827(13) 0.0531(7) Uani 1 1 d .
H20A H 0.6175 0.5736 0.8572 0.064 Uiso 1 1 calc R
H20B H 0.5668 0.5133 0.8460 0.064 Uiso 1 1 calc R
C21 C 0.56714(8) 0.4160(4) 0.74826(12) 0.0401(6) Uani 1 1 d .
H21A H 0.5388 0.3157 0.7276 0.048 Uiso 1 1 calc R
H21B H 0.5540 0.5538 0.7177 0.048 Uiso 1 1 calc R

loop_
_atom_site_aniso_label
_atom_site_aniso_U_11
_atom_site_aniso_U_22
_atom_site_aniso_U_33
_atom_site_aniso_U_23
_atom_site_aniso_U_13
_atom_site_aniso_U_12
N1 0.0254(9) 0.0227(9) 0.0240(9) -0.0007(7) 0.0155(7) -0.0005(7)
C2 0.0269(11) 0.0237(12) 0.0319(11) -0.0034(9) 0.0206(10) -0.0002(9)
N3 0.0286(9) 0.0312(10) 0.0299(10) -0.0054(8) 0.0185(8) -0.0014(8)
C4 0.0328(12) 0.0383(13) 0.0244(11) -0.0014(10) 0.0172(10) 0.0003(10)
C5 0.0321(12) 0.0257(12) 0.0243(11) 0.0042(9) 0.0161(10) 0.0020(9)
C6 0.0458(13) 0.0224(12) 0.0400(13) 0.0014(9) 0.0286(11) 0.0013(10)
C7 0.0281(11) 0.0186(11) 0.0187(10) 0.0004(8) 0.0120(9) 0.0022(9)
N8 0.0271(9) 0.0263(10) 0.0225(9) -0.0015(7) 0.0151(8) -0.0005(7)
C9 0.0254(11) 0.0282(11) 0.0209(10) -0.0024(9) 0.0138(9) 0.0002(9)
C10 0.0345(11) 0.0256(11) 0.0273(11) 0.0035(9) 0.0196(10) 0.0018(9)
C11 0.0448(13) 0.0280(12) 0.0336(12) -0.0018(10) 0.0270(11) -0.0068(11)
C12 0.0345(12) 0.0387(13) 0.0401(12) -0.0025(11) 0.0266(11) -0.0014(11)
C13 0.0319(11) 0.0333(12) 0.0337(11) 0.0015(10) 0.0213(10) 0.0049(10)
C14 0.0294(11) 0.0267(11) 0.0296(11) 0.0033(9) 0.0181(10) 0.0012(9)
N15 0.0228(9) 0.0293(10) 0.0233(9) 0.0001(7) 0.0141(8) 0.0022(7)
C16 0.0266(11) 0.0283(11) 0.0228(10) -0.0041(9) 0.0156(9) -0.0002(9)
C17 0.0409(12) 0.0344(13) 0.0291(11) 0.0009(10) 0.0226(10) -0.0023(11)
C18 0.0468(13) 0.0403(14) 0.0287(11) 0.0037(10) 0.0222(11) -0.0025(11)
C19 0.0444(14) 0.0764(19) 0.0274(12) -0.0122(12) 0.0237(11) -0.0175(13)
C20 0.0423(14) 0.0812(19) 0.0395(13) -0.0183(14) 0.0260(12) 0.0063(14)
C21 0.0369(12) 0.0524(15) 0.0333(12) -0.0075(11) 0.0217(11) 0.0044(11)

loop_
_atom_type_symbol
_atom_type_description
_atom_type_scat_dispersion_real
_atom_type_scat_dispersion_imag
_atom_type_scat_source
C C .0033 .0016 'International Tables Vol C Tables 4.2.6.8 and 6.1.1.4'
H H .0000 .0000 'International Tables Vol C Tables 4.2.6.8 and 6.1.1.4'
N N .0061 .0033 'International Tables Vol C Tables 4.2.6.8 and 6.1.1.4'

loop_
_geom_angle_atom_site_label_1
_geom_angle_atom_site_label_2
_geom_angle_atom_site_label_3
_geom_angle
C2 N1 C5 107.40(15)
C2 N1 C7 125.19(15)
C5 N1 C7 127.10(16)
N3 C2 N1 111.38(16)
N3 C2 C6 125.63(17)
N1 C2 C6 122.95(17)
C2 N3 C4 104.68(16)
C5 C4 N3 111.23(16)
C5 C4 H4 124.4
N3 C4 H4 124.4
C4 C5 N1 105.28(17)
C4 C5 H5 127.4
N1 C5 H5 127.4
C2 C6 H6A 109.5
C2 C6 H6B 109.5
H6A C6 H6B 109.5
C2 C6 H6C 109.5
H6A C6 H6C 109.5
H6B C6 H6C 109.5
N8 C7 N15 124.25(17)
N8 C7 N1 123.96(16)
N15 C7 N1 111.79(15)
C7 N8 C9 120.69(16)
N8 C9 C10 109.82(15)
N8 C9 C14 108.52(14)
C10 C9 C14 110.17(16)
N8 C9 H9 109.4
C10 C9 H9 109.4
C14 C9 H9 109.4
C11 C10 C9 111.69(16)
C11 C10 H10A 109.3
C9 C10 H10A 109.3
C11 C10 H10B 109.3
C9 C10 H10B 109.3
H10A C10 H10B 107.9
C12 C11 C10 111.19(16)
C12 C11 H11A 109.4
C10 C11 H11A 109.4
C12 C11 H11B 109.4
C10 C11 H11B 109.4
H11A C11 H11B 108.0
C11 C12 C13 111.23(16)
C11 C12 H12A 109.4
C13 C12 H12A 109.4
C11 C12 H12B 109.4
C13 C12 H12B 109.4
H12A C12 H12B 108.0
C12 C13 C14 110.47(16)
C12 C13 H13A 109.6
C14 C13 H13A 109.6
C12 C13 H13B 109.6
C14 C13 H13B 109.6
H13A C13 H13B 108.1
C13 C14 C9 111.97(15)
C13 C14 H14A 109.2
C9 C14 H14A 109.2
C13 C14 H14B 109.2
C9 C14 H14B 109.2
H14A C14 H14B 107.9
C7 N15 C16 121.88(15)
C7 N15 H15 119.1
C16 N15 H15 119.1
N15 C16 C21 108.89(15)
N15 C16 C17 111.33(15)
C21 C16 C17 111.22(16)
N15 C16 H16 108.4
C21 C16 H16 108.4
C17 C16 H16 108.4
C16 C17 C18 111.83(17)
C16 C17 H17A 109.3
C18 C17 H17A 109.3
C16 C17 H17B 109.3
C18 C17 H17B 109.3
H17A C17 H17B 107.9
C19 C18 C17 110.71(17)
C19 C18 H18A 109.5
C17 C18 H18A 109.5
C19 C18 H18B 109.5
C17 C18 H18B 109.5
H18A C18 H18B 108.1
C18 C19 C20 111.09(17)
C18 C19 H19A 109.4
C20 C19 H19A 109.4
C18 C19 H19B 109.4
C20 C19 H19B 109.4
H19A C19 H19B 108.0
C19 C20 C21 111.56(19)
C19 C20 H20A 109.3
C21 C20 H20A 109.3
C19 C20 H20B 109.3
C21 C20 H20B 109.3
H20A C20 H20B 108.0
C16 C21 C20 111.18(17)
C16 C21 H21A 109.4
C20 C21 H21A 109.4
C16 C21 H21B 109.4
C20 C21 H21B 109.4
H21A C21 H21B 108.0

loop_
_geom_bond_atom_site_label_1
_geom_bond_atom_site_label_2
_geom_bond_distance
N1 C2 1.359(2)
N1 C5 1.381(2)
N1 C7 1.452(2)
C2 N3 1.325(2)
C2 C6 1.480(3)
N3 C4 1.382(2)
C4 C5 1.352(3)
C4 H4 0.9500
C5 H5 0.9500
C6 H6A 0.9800
C6 H6B 0.9800
C6 H6C 0.9800
C7 N8 1.270(2)
C7 N15 1.353(2)
N8 C9 1.462(2)
C9 C10 1.522(3)
C9 C14 1.527(3)
C9 H9 1.0000
C10 C11 1.520(2)
C10 H10A 0.9900
C10 H10B 0.9900
C11 C12 1.519(3)
C11 H11A 0.9900
C11 H11B 0.9900
C12 C13 1.519(3)
C12 H12A 0.9900
C12 H12B 0.9900
C13 C14 1.526(2)
C13 H13A 0.9900
C13 H13B 0.9900
C14 H14A 0.9900
C14 H14B 0.9900
N15 C16 1.463(2)
N15 H15 0.8800
C16 C21 1.518(3)
C16 C17 1.519(3)
C16 H16 1.0000
C17 C18 1.522(3)
C17 H17A 0.9900
C17 H17B 0.9900
C18 C19 1.514(3)
C18 H18A 0.9900
C18 H18B 0.9900
C19 C20 1.517(3)
C19 H19A 0.9900
C19 H19B 0.9900
C20 C21 1.527(3)
C20 H20A 0.9900
C20 H20B 0.9900
C21 H21A 0.9900
C21 H21B 0.9900

loop_
_geom_torsion_atom_site_label_1
_geom_torsion_atom_site_label_2
_geom_torsion_atom_site_label_3
_geom_torsion_atom_site_label_4
_geom_torsion
C5 N1 C2 N3 -1.7(2)
C7 N1 C2 N3 -175.71(15)
C5 N1 C2 C6 176.07(16)
C7 N1 C2 C6 2.0(3)
N1 C2 N3 C4 1.4(2)
C6 C2 N3 C4 -176.26(17)
C2 N3 C4 C5 -0.6(2)
N3 C4 C5 N1 -0.3(2)
C2 N1 C5 C4 1.18(19)
C7 N1 C5 C4 175.06(16)
C2 N1 C7 N8 97.9(2)
C5 N1 C7 N8 -74.9(3)
C2 N1 C7 N15 -81.8(2)
C5 N1 C7 N15 105.4(2)
N15 C7 N8 C9 176.95(16)
N1 C7 N8 C9 -2.7(3)
C7 N8 C9 C10 117.50(19)
C7 N8 C9 C14 -122.01(18)
N8 C9 C10 C11 174.57(15)
C14 C9 C10 C11 55.1(2)
C9 C10 C11 C12 -55.9(2)
C10 C11 C12 C13 56.1(2)
C11 C12 C13 C14 -55.8(2)
C12 C13 C14 C9 56.0(2)
N8 C9 C14 C13 -175.67(16)
C10 C9 C14 C13 -55.4(2)
N8 C7 N15 C16 -11.2(3)
N1 C7 N15 C16 168.50(15)
C7 N15 C16 C21 164.55(17)
C7 N15 C16 C17 -72.5(2)
N15 C16 C17 C18 -176.61(15)
C21 C16 C17 C18 -55.0(2)
C16 C17 C18 C19 55.9(2)
C17 C18 C19 C20 -56.1(2)
C18 C19 C20 C21 56.0(2)
N15 C16 C21 C20 177.08(18)
C17 C16 C21 C20 54.0(2)
C19 C20 C21 C16 -54.9(3)
